data_2212072
loop_
_publ_author_name
Zia-ur-Rahman
'Saqib Ali'
'Niaz Muhammed'
'Meetsma, Auke'

_publ_section_title Bis(4-benzylpiperidine-1-carbodithioato-\k^2^<i>S</i>,<i>S</i>')dimethyltin(IV)
_journal_coeditor_code BV2043
_journal_issue 2
_journal_name_full 'Acta Crystallographica Section E'
_journal_page_first m431
_journal_page_last m432
_journal_paper_doi 10.1107/S1600536806056236
_journal_volume 63
_journal_year 2007
_chemical_formula_iupac '[Sn (C H3)2 (C13 H16 N S2)2]'
_chemical_formula_moiety 'C28 H38 N2 S4 Sn'
_chemical_formula_sum 'C28 H38 N2 S4 Sn'
_chemical_formula_weight 649.60
_chemical_name_systematic
;
Bis(4-benzylpiperidine-1-carbodithioato-\k^2^S,S')dimethyltin(IV)
;
_space_group_IT_number 2
_symmetry_cell_setting triclinic
_symmetry_space_group_name_Hall '-P 1'
_symmetry_space_group_name_H-M 'P -1'
_atom_sites_solution_hydrogens difmap
_atom_sites_solution_primary heavy
_atom_sites_solution_secondary direct
_cell_angle_alpha 99.8110(10)
_cell_angle_beta 108.8590(10)
_cell_angle_gamma 96.1580(10)
_cell_formula_units_Z 2
_cell_length_a 9.8937(6)
_cell_length_b 11.4658(7)
_cell_length_c 14.2179(8)
_cell_measurement_reflns_used 9452
_cell_measurement_temperature 100.0(10)
_cell_measurement_theta_max 29.76
_cell_measurement_theta_min 2.65
_cell_volume 1480.99(15)
_computing_cell_refinement 'SAINT-Plus (Bruker, 2000)'
_computing_data_collection 'SMART (Bruker, 2000)'
_computing_data_reduction 'XPREP (Bruker, 2000)'
_computing_molecular_graphics 'PLATON (Spek, 2003)'
_computing_publication_material PLATON
_computing_structure_refinement 'SHELXL97 (Sheldrick, 1997)'
_computing_structure_solution 'DIRDIF99 (Beurskens <i>et al.</i>,  1999)'
_diffrn_ambient_temperature 100.0(10)
_diffrn_detector_area_resol_mean '4096x4096 / 62x62 (binned 512)'
_diffrn_measured_fraction_theta_full 0.976
_diffrn_measured_fraction_theta_max 0.951
_diffrn_measurement_device_type 'Bruker SMART APEX CCD area-detector'
_diffrn_measurement_method '\f and \w'
_diffrn_radiation_monochromator 'parallel mounted graphite'
_diffrn_radiation_source 'fine focus sealed Siemens Mo tube'
_diffrn_radiation_type MoK\a
_diffrn_radiation_wavelength 0.71073
_diffrn_reflns_av_R_equivalents 0.0131
_diffrn_reflns_av_sigmaI/netI 0.0244
_diffrn_reflns_limit_h_max 12
_diffrn_reflns_limit_h_min -13
_diffrn_reflns_limit_k_max 15
_diffrn_reflns_limit_k_min -15
_diffrn_reflns_limit_l_max 16
_diffrn_reflns_limit_l_min -18
_diffrn_reflns_number 11332
_diffrn_reflns_reduction_process
;
 Intensity data were corrected for Lorentz and polarization
  effects, decay and absorption and reduced to F~o~^2^
  using SAINT (Bruker, 2000) and SADABS (Sheldrick, 2001)
;
_diffrn_reflns_theta_full 25.00
_diffrn_reflns_theta_max 28.28
_diffrn_reflns_theta_min 2.64
_diffrn_standards_decay_% 0
_diffrn_standards_number 0
_exptl_absorpt_coefficient_mu 1.164
_exptl_absorpt_correction_T_max 0.6204
_exptl_absorpt_correction_T_min 0.5402
_exptl_absorpt_correction_type multi-scan
_exptl_absorpt_process_details '(SADABS; Sheldrick, 2001)'
_exptl_crystal_colour colourless
_exptl_crystal_density_diffrn 1.457
_exptl_crystal_density_method 'not measured'
_exptl_crystal_description block
_exptl_crystal_F_000 668
_exptl_crystal_size_max 0.49
_exptl_crystal_size_mid 0.43
_exptl_crystal_size_min 0.41
_refine_diff_density_max 0.531
_refine_diff_density_min -0.430
_refine_ls_extinction_method none
_refine_ls_goodness_of_fit_ref 1.042
_refine_ls_hydrogen_treatment refall
_refine_ls_matrix_type full
_refine_ls_number_parameters 468
_refine_ls_number_reflns 6972
_refine_ls_number_restraints 0
_refine_ls_restrained_S_all 1.042
_refine_ls_R_factor_all 0.0217
_refine_ls_R_factor_gt 0.0202
_refine_ls_shift/su_max 0.001
_refine_ls_shift/su_mean 0.000
_refine_ls_structure_factor_coef Fsqd
_refine_ls_weighting_details 'calc w = 1/[\s^2^(Fo^2^)+(0.0252P)^2^+0.4409P] where P=(Fo^2^+2Fc^2^)/3'
_refine_ls_weighting_scheme calc
_refine_ls_wR_factor_gt 0.0503
_refine_ls_wR_factor_ref 0.0510
_reflns_number_gt 6620
_reflns_number_total 6972
_reflns_threshold_expression I>2\s(I)
_cod_data_source_file bv2043.cif
_cod_data_source_block I
_cod_depositor_comments
;
The following automatic conversions were performed:
'_symmetry_cell_setting' value 'Triclinic' changed to 'triclinic'
according to '/home/saulius/struct/CIF-dictionaries/cif_core.dic'
dictionary named 'cif_core.dic' version 2.4.1 from 2010-06-29.

Automatic conversion script
Id: cif_fix_enum 1527 2010-12-29 10:47:43Z saulius 

The following automatic conversions were performed:

'_symmetry_cell_setting' value 'Triclinic' changed to 'triclinic'
according to /home/saulius/struct/CIF-dictionaries/cif_core.dic
dictionary named 'cif_core.dic' version 2.4.1 from 2010-06-29.

Automatic conversion script
Id: cif_fix_values 1715 2011-07-08 13:25:40Z adriana 
;
_cod_database_code 2212072
_cod_database_fobs_code 2212072

loop_
_symmetry_equiv_pos_site_id
_symmetry_equiv_pos_as_xyz
1 x,y,z
2 -x,-y,-z

loop_
_atom_site_aniso_label
_atom_site_aniso_U_11
_atom_site_aniso_U_22
_atom_site_aniso_U_33
_atom_site_aniso_U_12
_atom_site_aniso_U_13
_atom_site_aniso_U_23
Sn 0.01860(10) 0.01740(10) 0.01540(10) 0.00500(10) 0.00520(10) 0.00330(10)
S1 0.0185(2) 0.0176(2) 0.0260(2) 0.00570(10) 0.0057(2) 0.00630(10)
S2 0.0196(2) 0.0162(2) 0.0357(2) 0.00430(10) 0.0050(2) 0.0060(2)
S3 0.0180(2) 0.0176(2) 0.0251(2) 0.00460(10) 0.00040(10) 0.00070(10)
S4 0.0248(2) 0.0167(2) 0.0262(2) 0.00400(10) 0.0019(2) 0.00340(10)
N1 0.0182(6) 0.0188(6) 0.0254(7) 0.0042(5) 0.0043(5) 0.0066(5)
N2 0.0170(6) 0.0181(6) 0.0235(7) 0.0044(5) 0.0031(5) 0.0030(5)
C1 0.0273(9) 0.0372(9) 0.0303(9) -0.0049(7) 0.0022(7) 0.0080(7)
C2 0.0234(10) 0.0446(10) 0.0426(11) -0.0006(8) 0.0098(8) 0.0014(8)
C3 0.0217(9) 0.0298(9) 0.0477(12) 0.0024(7) -0.0017(8) 0.0051(8)
C4 0.0310(10) 0.0396(10) 0.0303(10) -0.0037(8) -0.0015(8) 0.0093(8)
C5 0.0270(9) 0.0381(9) 0.0268(9) 0.0003(7) 0.0043(7) -0.0006(7)
C6 0.0226(8) 0.0211(7) 0.0291(9) -0.0025(6) -0.0013(7) -0.0021(6)
C7 0.0266(9) 0.0245(8) 0.0334(10) 0.0022(7) 0.0009(7) -0.0001(7)
C8 0.0194(8) 0.0225(7) 0.0240(8) 0.0020(6) 0.0039(6) 0.0055(6)
C9 0.0207(8) 0.0206(7) 0.0224(8) 0.0042(6) 0.0034(6) 0.0047(6)
C10 0.0188(8) 0.0212(7) 0.0271(8) 0.0057(6) 0.0024(6) 0.0030(6)
C11 0.0236(8) 0.0248(7) 0.0299(9) 0.0041(6) 0.0071(7) 0.0116(6)
C12 0.0252(9) 0.0175(7) 0.0335(9) 0.0023(6) 0.0048(7) 0.0057(6)
C13 0.0200(7) 0.0188(6) 0.0150(7) 0.0055(5) 0.0044(5) 0.0032(5)
C14 0.0259(9) 0.0346(9) 0.0288(9) 0.0123(7) 0.0132(7) 0.0115(7)
C15 0.0401(11) 0.0413(10) 0.0393(10) 0.0237(8) 0.0233(9) 0.0212(8)
C16 0.0445(12) 0.0294(9) 0.0610(13) 0.0186(8) 0.0324(11) 0.0127(9)
C17 0.0335(10) 0.0360(9) 0.0462(12) 0.0131(8) 0.0168(9) -0.0036(8)
C18 0.0299(10) 0.0417(10) 0.0294(9) 0.0186(8) 0.0130(8) 0.0064(7)
C19 0.0225(8) 0.0312(8) 0.0291(8) 0.0128(6) 0.0157(7) 0.0112(6)
C20 0.0212(8) 0.0337(8) 0.0354(9) 0.0106(7) 0.0138(7) 0.0156(7)
C21 0.0169(7) 0.0243(7) 0.0224(8) 0.0061(5) 0.0054(6) 0.0086(6)
C22 0.0192(8) 0.0202(7) 0.0230(8) 0.0063(5) 0.0058(6) 0.0065(5)
C23 0.0187(8) 0.0207(7) 0.0306(9) 0.0063(6) 0.0073(7) 0.0077(6)
C24 0.0199(8) 0.0209(7) 0.0253(8) 0.0028(6) 0.0002(6) 0.0010(6)
C25 0.0174(8) 0.0234(7) 0.0259(8) 0.0017(6) 0.0016(6) 0.0071(6)
C26 0.0186(7) 0.0182(6) 0.0169(7) 0.0045(5) 0.0048(5) 0.0005(5)
C27 0.0326(10) 0.0267(8) 0.0228(8) 0.0089(7) 0.0120(7) 0.0024(6)
C28 0.0249(9) 0.0395(10) 0.0204(8) 0.0064(7) 0.0073(7) 0.0112(7)

loop_
_atom_site_type_symbol
_atom_site_label
_atom_site_fract_x
_atom_site_fract_y
_atom_site_fract_z
_atom_site_U_iso_or_equiv
_atom_site_thermal_displace_type
_atom_site_occupancy
Sn Sn 0.994870(10) 0.378600(10) 0.225050(10) 0.01720(10) Uani 1.000
S S1 0.77165(4) 0.21795(3) 0.15723(3) 0.02080(10) Uani 1.000
S S2 0.71626(4) 0.46280(3) 0.13579(3) 0.02490(10) Uani 1.000
S S3 1.12035(4) 0.20196(3) 0.25974(3) 0.02240(10) Uani 1.000
S S4 1.31412(4) 0.43929(3) 0.33146(3) 0.02440(10) Uani 1.000
N N1 0.50847(14) 0.27619(11) 0.10107(10) 0.0213(4) Uani 1.000
N N2 1.39441(14) 0.23714(11) 0.38351(10) 0.0206(4) Uani 1.000
C C1 -0.1280(2) 0.16235(17) -0.11731(15) 0.0343(5) Uani 1.000
C C2 -0.2443(2) 0.22060(18) -0.15226(16) 0.0388(6) Uani 1.000
C C3 -0.2627(2) 0.26715(17) -0.23819(16) 0.0371(6) Uani 1.000
C C4 -0.1645(2) 0.25586(18) -0.28764(15) 0.0373(6) Uani 1.000
C C5 -0.0483(2) 0.19899(16) -0.25189(14) 0.0333(5) Uani 1.000
C C6 -0.02758(19) 0.15082(14) -0.16629(13) 0.0283(5) Uani 1.000
C C7 0.1006(2) 0.08967(15) -0.12647(15) 0.0316(5) Uani 1.000
C C8 0.21326(17) 0.15897(13) -0.02499(12) 0.0230(4) Uani 1.000
C C9 0.27774(18) 0.28381(13) -0.02975(12) 0.0222(4) Uani 1.000
C C10 0.39554(18) 0.34990(14) 0.06970(13) 0.0239(4) Uani 1.000
C C11 0.44982(19) 0.15745(14) 0.11080(13) 0.0260(5) Uani 1.000
C C12 0.33564(19) 0.08891(14) 0.01134(14) 0.0269(5) Uani 1.000
C C13 0.64974(16) 0.31800(12) 0.12792(11) 0.0183(4) Uani 1.000
C C14 1.83150(19) -0.11115(16) 0.46298(14) 0.0277(5) Uani 1.000
C C15 1.8220(2) -0.23309(17) 0.46302(16) 0.0350(6) Uani 1.000
C C16 1.7315(2) -0.31705(17) 0.37774(18) 0.0401(7) Uani 1.000
C C17 1.6531(2) -0.28004(18) 0.29222(17) 0.0389(6) Uani 1.000
C C18 1.6634(2) -0.15865(17) 0.29220(14) 0.0322(6) Uani 1.000
C C19 1.75187(18) -0.07210(14) 0.37761(13) 0.0247(5) Uani 1.000
C C20 1.75657(19) 0.05982(16) 0.37874(14) 0.0276(5) Uani 1.000
C C21 1.64333(17) 0.11384(13) 0.41763(12) 0.0209(4) Uani 1.000
C C22 1.48909(17) 0.04880(13) 0.35580(12) 0.0207(4) Uani 1.000
C C23 1.37638(18) 0.10892(14) 0.38764(13) 0.0232(5) Uani 1.000
C C24 1.53928(18) 0.30319(14) 0.44885(13) 0.0245(4) Uani 1.000
C C25 1.65449(17) 0.24772(14) 0.41645(13) 0.0237(4) Uani 1.000
C C26 1.28996(16) 0.29037(12) 0.33160(11) 0.0186(4) Uani 1.000
C C27 0.9874(2) 0.46719(15) 0.36686(13) 0.0269(5) Uani 1.000
C C28 1.0364(2) 0.43318(17) 0.10113(13) 0.0278(5) Uani 1.000
H H1 -0.112(2) 0.1323(19) -0.0585(17) 0.039(6) Uiso 1.000
H H2 -0.308(3) 0.229(2) -0.1181(17) 0.043(6) Uiso 1.000
H H3 -0.341(3) 0.308(2) -0.2630(17) 0.043(6) Uiso 1.000
H H4 -0.175(3) 0.290(2) -0.3419(19) 0.052(7) Uiso 1.000
H H5 0.017(2) 0.188(2) -0.2891(17) 0.043(6) Uiso 1.000
H H7 0.153(2) 0.0776(19) -0.1764(16) 0.042(6) Uiso 1.000
H H7' 0.065(3) 0.015(2) -0.1152(18) 0.051(7) Uiso 1.000
H H8 0.166(2) 0.1691(16) 0.0247(14) 0.024(5) Uiso 1.000
H H9 0.322(2) 0.2789(17) -0.0821(15) 0.028(5) Uiso 1.000
H H9' 0.204(2) 0.3306(17) -0.0463(14) 0.027(5) Uiso 1.000
H H10 0.441(2) 0.4260(17) 0.0619(14) 0.026(5) Uiso 1.000
H H10' 0.354(2) 0.3677(17) 0.1262(15) 0.032(5) Uiso 1.000
H H11 0.402(2) 0.1710(18) 0.1646(16) 0.036(5) Uiso 1.000
H H11' 0.532(2) 0.1116(17) 0.1305(15) 0.028(5) Uiso 1.000
H H12 0.300(2) 0.0123(19) 0.0197(16) 0.036(5) Uiso 1.000
H H12' 0.386(2) 0.0798(19) -0.0382(16) 0.040(6) Uiso 1.000
H H14 1.891(2) -0.0538(18) 0.5221(16) 0.031(5) Uiso 1.000
H H15 1.875(2) -0.2537(19) 0.5221(16) 0.035(5) Uiso 1.000
H H16 1.723(3) -0.399(2) 0.3776(18) 0.051(7) Uiso 1.000
H H17 1.591(3) -0.339(2) 0.232(2) 0.057(7) Uiso 1.000
H H18 1.612(2) -0.134(2) 0.2356(17) 0.040(6) Uiso 1.000
H H20 1.852(2) 0.1030(18) 0.4199(15) 0.030(5) Uiso 1.000
H H20' 1.740(2) 0.0743(18) 0.3089(16) 0.034(5) Uiso 1.000
H H21 1.663(2) 0.1065(16) 0.4870(15) 0.026(5) Uiso 1.000
H H22 1.4760(19) -0.0322(16) 0.3643(13) 0.020(4) Uiso 1.000
H H22' 1.470(2) 0.0469(16) 0.2849(15) 0.025(5) Uiso 1.000
H H23 1.283(2) 0.0707(16) 0.3448(14) 0.024(5) Uiso 1.000
H H23' 1.389(2) 0.1089(18) 0.4584(16) 0.032(5) Uiso 1.000
H H24 1.552(2) 0.2982(16) 0.5173(15) 0.027(5) Uiso 1.000
H H24' 1.546(2) 0.3837(17) 0.4449(14) 0.025(5) Uiso 1.000
H H25 1.751(2) 0.2927(18) 0.4613(15) 0.030(5) Uiso 1.000
H H25' 1.642(2) 0.2583(17) 0.3501(15) 0.026(5) Uiso 1.000
H H27 0.898(3) 0.440(2) 0.3682(18) 0.048(6) Uiso 1.000
H H27' 0.991(2) 0.548(2) 0.3659(16) 0.037(5) Uiso 1.000
H H27" 1.068(3) 0.457(2) 0.4165(18) 0.047(6) Uiso 1.000
H H28 0.962(3) 0.402(2) 0.0431(18) 0.039(6) Uiso 1.000
H H28' 1.046(3) 0.516(2) 0.1152(18) 0.051(7) Uiso 1.000
H H28" 1.118(3) 0.412(2) 0.099(2) 0.062(8) Uiso 1.000

loop_
_atom_type_symbol
_atom_type_description
_atom_type_scat_dispersion_real
_atom_type_scat_dispersion_imag
_atom_type_scat_source
Sn Sn -0.6537 1.4246 'International Tables Vol C Tables 4.2.6.8 and 6.1.1.4'
S S 0.1246 0.1234 'International Tables Vol C Tables 4.2.6.8 and 6.1.1.4'
N N 0.0061 0.0033 'International Tables Vol C Tables 4.2.6.8 and 6.1.1.4'
H H 0.0000 0.0000 'International Tables Vol C Tables 4.2.6.8 and 6.1.1.4'
C C 0.0033 0.0016 'International Tables Vol C Tables 4.2.6.8 and 6.1.1.4'

loop_
_geom_angle_atom_site_label_1
_geom_angle_atom_site_label_2
_geom_angle_atom_site_label_3
_geom_angle
_geom_angle_publ_flag
S1 Sn S2 64.640(10) no
S1 Sn S3 82.410(10) no
S1 Sn S4 146.940(10) no
S1 Sn C27 103.06(5) no
S1 Sn C28 108.78(5) no
S2 Sn S3 146.970(10) no
S2 Sn S4 148.330(10) no
S2 Sn C27 84.67(5) no
S2 Sn C28 82.01(6) no
S3 Sn S4 64.710(10) no
S3 Sn C27 106.16(5) no
S3 Sn C28 107.93(6) no
S4 Sn C27 83.98(6) no
S4 Sn C28 85.70(5) no
C27 Sn C28 135.64(7) no
Sn S1 C13 94.81(5) no
Sn S2 C13 81.09(6) no
Sn S3 C26 94.59(5) no
Sn S4 C26 81.01(6) no
C10 N1 C11 112.61(14) no
C10 N1 C13 123.18(13) no
C11 N1 C13 123.85(14) no
C23 N2 C24 112.31(13) no
C23 N2 C26 124.73(14) no
C24 N2 C26 122.86(13) no
C2 C1 C6 121.37(18) no
C1 C2 C3 119.78(19) no
C2 C3 C4 119.43(19) no
C3 C4 C5 120.50(19) no
C4 C5 C6 121.35(19) no
C1 C6 C5 117.57(18) no
C1 C6 C7 121.08(16) no
C5 C6 C7 121.35(18) no
C6 C7 C8 114.28(15) no
C7 C8 C9 112.97(13) no
C7 C8 C12 110.77(14) no
C9 C8 C12 109.05(14) no
C8 C9 C10 112.83(13) no
N1 C10 C9 110.23(13) no
N1 C11 C12 110.86(14) no
C8 C12 C11 111.47(14) no
S1 C13 S2 118.74(10) no
S1 C13 N1 118.28(11) no
S2 C13 N1 122.98(12) no
C15 C14 C19 120.82(17) no
C14 C15 C16 119.92(19) no
C15 C16 C17 120.02(19) no
C16 C17 C18 119.9(2) no
C17 C18 C19 121.24(18) no
C14 C19 C18 118.06(16) no
C14 C19 C20 121.05(16) no
C18 C19 C20 120.85(16) no
C19 C20 C21 113.50(15) no
C20 C21 C22 112.28(13) no
C20 C21 C25 110.50(14) no
C22 C21 C25 109.73(13) no
C21 C22 C23 112.35(13) no
N2 C23 C22 110.82(14) no
N2 C24 C25 109.92(14) no
C21 C25 C24 112.27(14) no
S3 C26 S4 118.58(9) no
S3 C26 N2 118.22(11) no
S4 C26 N2 123.20(12) no
C2 C1 H1 121.2(13) no
C6 C1 H1 117.4(13) no
C1 C2 H2 120.1(15) no
C3 C2 H2 120.1(15) no
C2 C3 H3 121.1(16) no
C4 C3 H3 119.4(16) no
C3 C4 H4 118.7(19) no
C5 C4 H4 120.8(19) no
C4 C5 H5 119.7(14) no
C6 C5 H5 118.8(14) no
C6 C7 H7 110.6(12) no
C6 C7 H7' 107.7(18) no
C8 C7 H7 106.6(12) no
C8 C7 H7' 106.6(15) no
H7 C7 H7' 111(2) no
C7 C8 H8 108.0(12) no
C9 C8 H8 107.5(11) no
C12 C8 H8 108.3(12) no
C8 C9 H9 110.9(12) no
C8 C9 H9' 109.9(12) no
C10 C9 H9 106.6(12) no
C10 C9 H9' 108.7(12) no
H9 C9 H9' 107.8(17) no
N1 C10 H10 108.4(12) no
N1 C10 H10' 108.1(11) no
C9 C10 H10 110.6(11) no
C9 C10 H10' 110.9(12) no
H10 C10 H10' 108.5(16) no
N1 C11 H11 107.4(12) no
N1 C11 H11' 108.3(12) no
C12 C11 H11 108.4(12) no
C12 C11 H11' 109.7(11) no
H11 C11 H11' 112.3(16) no
C8 C12 H12 111.4(13) no
C8 C12 H12' 108.9(13) no
C11 C12 H12 109.1(13) no
C11 C12 H12' 105.4(13) no
H12 C12 H12' 110.5(18) no
C15 C14 H14 119.8(13) no
C19 C14 H14 119.4(13) no
C14 C15 H15 117.1(14) no
C16 C15 H15 122.9(14) no
C15 C16 H16 120.5(15) no
C17 C16 H16 119.5(15) no
C16 C17 H17 120.0(15) no
C18 C17 H17 120.1(15) no
C17 C18 H18 120.1(15) no
C19 C18 H18 118.7(15) no
C19 C20 H20 109.4(13) no
C19 C20 H20' 110.4(12) no
C21 C20 H20 109.6(12) no
C21 C20 H20' 107.9(12) no
H20 C20 H20' 105.8(17) no
C20 C21 H21 108.8(12) no
C22 C21 H21 107.7(12) no
C25 C21 H21 107.7(11) no
C21 C22 H22 110.9(11) no
C21 C22 H22' 109.6(12) no
C23 C22 H22 106.9(12) no
C23 C22 H22' 108.6(12) no
H22 C22 H22' 108.4(15) no
N2 C23 H23 109.2(12) no
N2 C23 H23' 104.7(13) no
C22 C23 H23 110.1(12) no
C22 C23 H23' 111.1(13) no
H23 C23 H23' 110.7(17) no
N2 C24 H24 108.1(12) no
N2 C24 H24' 109.8(12) no
C25 C24 H24 109.9(13) no
C25 C24 H24' 110.6(13) no
H24 C24 H24' 108.6(16) no
C21 C25 H25 111.0(12) no
C21 C25 H25' 109.8(12) no
C24 C25 H25 108.9(12) no
C24 C25 H25' 107.5(13) no
H25 C25 H25' 107.3(17) no
Sn C27 H27 106.8(15) no
Sn C27 H27' 107.0(13) no
Sn C27 H27" 107.2(16) no
H27 C27 H27' 106(2) no
H27 C27 H27" 119(2) no
H27' C27 H27" 110(2) no
Sn C28 H28 110.6(17) no
Sn C28 H28' 105.6(16) no
Sn C28 H28" 108.4(17) no
H28 C28 H28' 110(2) no
H28 C28 H28" 112(3) no
H28' C28 H28" 110(3) no

loop_
_geom_bond_atom_site_label_1
_geom_bond_atom_site_label_2
_geom_bond_distance
_geom_bond_publ_flag
Sn S1 2.5190(4) no
Sn S2 2.9779(5) no
Sn S3 2.5240(4) no
Sn S4 2.9715(5) no
Sn C27 2.1253(18) no
Sn C28 2.1103(19) no
S1 C13 1.7548(16) no
S2 C13 1.6902(15) no
S3 C26 1.7496(16) no
S4 C26 1.6990(15) no
N1 C10 1.473(2) no
N1 C11 1.468(2) no
N1 C13 1.333(2) no
N2 C23 1.475(2) no
N2 C24 1.469(2) no
N2 C26 1.335(2) no
C1 C2 1.388(3) no
C1 C6 1.391(3) no
C2 C3 1.382(3) no
C3 C4 1.376(3) no
C4 C5 1.379(3) no
C5 C6 1.386(3) no
C6 C7 1.511(3) no
C7 C8 1.528(3) no
C8 C9 1.525(2) no
C8 C12 1.524(3) no
C9 C10 1.521(2) no
C11 C12 1.514(3) no
C14 C15 1.391(3) no
C14 C19 1.392(3) no
C15 C16 1.384(3) no
C16 C17 1.377(3) no
C17 C18 1.385(3) no
C18 C19 1.393(3) no
C19 C20 1.506(2) no
C20 C21 1.542(3) no
C21 C22 1.524(2) no
C21 C25 1.531(2) no
C22 C23 1.519(3) no
C24 C25 1.520(3) no
C1 H1 0.93(2) no
C2 H2 0.92(3) no
C3 H3 0.95(3) no
C4 H4 0.91(2) no
C5 H5 0.96(2) no
C7 H7 1.01(2) no
C7 H7' 0.95(2) no
C8 H8 0.96(2) no
C9 H9 0.98(2) no
C9 H9' 0.94(2) no
C10 H10 0.98(2) no
C10 H10' 1.02(2) no
C11 H11 1.02(2) no
C11 H11' 1.01(2) no
C12 H12 0.95(2) no
C12 H12' 0.98(2) no
C14 H14 0.95(2) no
C15 H15 0.92(2) no
C16 H16 0.93(2) no
C17 H17 0.97(3) no
C18 H18 0.91(2) no
C20 H20 0.96(2) no
C20 H20' 1.00(2) no
C21 H21 0.96(2) no
C22 H22 0.957(19) no
C22 H22' 0.96(2) no
C23 H23 0.94(2) no
C23 H23' 0.97(2) no
C24 H24 0.95(2) no
C24 H24' 0.93(2) no
C25 H25 0.99(2) no
C25 H25' 0.94(2) no
C27 H27 0.91(3) no
C27 H27' 0.93(2) no
C27 H27" 0.91(3) no
C28 H28 0.90(3) no
C28 H28' 0.92(2) no
C28 H28" 0.88(3) no

loop_
_geom_contact_atom_site_label_1
_geom_contact_atom_site_label_2
_geom_contact_distance
_geom_contact_site_symmetry_2
_geom_contact_publ_flag
S1 S2 2.9645(5) . no
S1 S3 3.3221(6) . no
S1 C27 3.6445(18) . no
S2 S1 2.9645(5) . no
S2 C17 3.618(2) 1_465 no
S2 C9 3.4973(16) 2_665 no
S2 C28 3.402(2) . no
S2 C27 3.4942(18) . no
S3 C7 3.6256(19) 2_655 no
S3 S1 3.3221(6) . no
S3 S4 2.9650(6) . no
S4 C24 3.6862(17) 2_866 no
S4 C28 3.5132(19) . no
S4 S3 2.9650(6) . no
S4 C27 3.468(2) . no
S1 H20' 3.00(2) 1_455 no
S1 H12 3.16(2) 2_655 no
S1 H11' 2.43(2) . no
S2 H17 3.04(3) 1_465 no
S2 H10 2.54(2) . no
S2 H9' 3.02(2) 2_665 no
S3 H23 2.490(19) . no
S3 H15 3.04(2) 2_856 no
S3 H7' 2.94(2) 2_655 no
S4 H10' 3.06(2) 1_655 no
S4 H27" 3.06(3) . no
S4 H28" 3.19(3) . no
S4 H24' 2.56(2) . no
C7 S3 3.6256(19) 2_655 no
C9 S2 3.4973(16) 2_665 no
C14 C23 3.400(3) 2_856 no
C15 C23 3.557(3) 2_856 no
C15 C26 3.574(3) 2_856 no
C17 S2 3.618(2) 1_645 no
C18 C22 3.257(3) . no
C22 C18 3.257(3) . no
C23 C14 3.400(3) 2_856 no
C23 C15 3.557(3) 2_856 no
C24 S4 3.6862(17) 2_866 no
C26 C15 3.574(3) 2_856 no
C27 S2 3.4942(18) . no
C27 S4 3.468(2) . no
C27 S1 3.6445(18) . no
C28 C28 3.396(3) 2_765 no
C28 S4 3.5132(19) . no
C28 S2 3.402(2) . no
C1 H28 3.09(2) 1_455 no
C1 H8 2.94(2) . no
C3 H28' 2.96(3) 2_665 no
C4 H28' 3.09(2) 2_665 no
C6 H9' 2.77(2) . no
C8 H1 3.07(2) . no
C9 H28" 3.08(3) 1_455 no
C10 H28" 3.05(3) 1_455 no
C11 H22' 2.929(19) 1_455 no
C14 H14 3.09(2) 2_956 no
C14 H23' 2.76(2) 2_856 no
C14 H20 3.02(2) 2_956 no
C15 H23' 3.04(2) 2_856 no
C17 H3 2.95(3) 2_655 no
C17 H9 3.08(2) 2_755 no
C18 H7 2.99(2) 2_755 no
C18 H22 2.809(19) . no
C19 H22 2.77(2) . no
C22 H18 3.08(2) . no
C26 H15 3.08(2) 2_856 no
C28 H28 3.02(2) 2_765 no
C28 H28' 3.09(2) 2_765 no
H1 C8 3.07(2) . no
H1 H7' 2.56(4) . no
H1 H8 2.57(3) . no
H3 C17 2.95(3) 2_655 no
H5 H7 2.38(3) . no
H7 H5 2.38(3) . no
H7 H9 2.57(3) . no
H7 H12' 2.49(3) . no
H7 C18 2.99(2) 2_755 no
H7' H1 2.56(4) . no
H7' H12 2.50(3) . no
H7' S3 2.94(2) 2_655 no
H8 C1 2.94(2) . no
H8 H1 2.57(3) . no
H8 H11 2.53(3) . no
H9 H7 2.57(3) . no
H9 H12' 2.56(3) . no
H9 C17 3.08(2) 2_755 no
H9' C6 2.77(2) . no
H9' H28" 2.55(3) 1_455 no
H9' S2 3.02(2) 2_665 no
H10 S2 2.54(2) . no
H10' S4 3.06(2) 1_455 no
H10' H11 2.47(3) . no
H10' H28" 2.37(4) 1_455 no
H11 H8 2.53(3) . no
H11 H10' 2.47(3) . no
H11 H22' 2.39(3) 1_455 no
H11' S1 2.43(2) . no
H12 H7' 2.50(3) . no
H12 S1 3.16(2) 2_655 no
H12' H7 2.49(3) . no
H12' H9 2.56(3) . no
H14 H20 2.48(3) . no
H14 C14 3.09(2) 2_956 no
H14 H20 2.56(3) 2_956 no
H15 S3 3.04(2) 2_856 no
H15 C26 3.08(2) 2_856 no
H17 S2 3.04(3) 1_645 no
H18 C22 3.08(2) . no
H18 H20' 2.46(3) . no
H20 H14 2.48(3) . no
H20 H25 2.55(3) . no
H20 C14 3.02(2) 2_956 no
H20 H14 2.56(3) 2_956 no
H20' S1 3.00(2) 1_655 no
H20' H18 2.46(3) . no
H20' H22' 2.56(3) . no
H20' H25' 2.47(3) . no
H21 H24 2.59(3) . no
H22 C18 2.809(19) . no
H22 C19 2.77(2) . no
H22' C11 2.929(19) 1_655 no
H22' H11 2.39(3) 1_655 no
H22' H20' 2.56(3) . no
H23 S3 2.490(19) . no
H23' H24 2.40(3) . no
H23' C14 2.76(2) 2_856 no
H23' C15 3.04(2) 2_856 no
H24 H21 2.59(3) . no
H24 H23' 2.40(3) . no
H24' S4 2.56(2) . no
H25 H20 2.55(3) . no
H25' H20' 2.47(3) . no
H28 C1 3.09(2) 1_655 no
H28 C28 3.02(2) 2_765 no
H28 H28' 2.57(3) 2_765 no
H28' C3 2.96(3) 2_665 no
H28' C4 3.09(2) 2_665 no
H28' C28 3.09(2) 2_765 no
H28' H28 2.57(3) 2_765 no
H28" C9 3.08(3) 1_655 no
H28" C10 3.05(3) 1_655 no
H28" H9' 2.55(3) 1_655 no
H28" H10' 2.37(4) 1_655 no

loop_
_geom_hbond_atom_site_label_D
_geom_hbond_atom_site_label_H
_geom_hbond_atom_site_label_A
_geom_hbond_distance_DH
_geom_hbond_distance_HA
_geom_hbond_distance_DA
_geom_hbond_angle_DHA
_geom_hbond_publ_flag
C10 H10 S2 0.98(2) 2.54(2) 3.0666(19) 113.7(14) no
C11 H11' S1 1.01(2) 2.43(2) 3.011(2) 116.3(14) no
C23 H23 S3 0.94(2) 2.490(19) 3.0207(18) 116.1(14) no
C24 H24' S4 0.93(2) 2.56(2) 3.0681(18) 114.9(15) no

loop_
_geom_torsion_atom_site_label_1
_geom_torsion_atom_site_label_2
_geom_torsion_atom_site_label_3
_geom_torsion_atom_site_label_4
_geom_torsion
_geom_torsion_publ_flag
S2 Sn S1 C13 -4.91(5) no
S3 Sn S1 C13 177.56(5) no
S4 Sn S1 C13 171.82(5) no
C27 Sn S1 C13 72.65(7) no
C28 Sn S1 C13 -76.02(8) no
S1 Sn S2 C13 5.14(5) no
S3 Sn S2 C13 9.63(6) no
S4 Sn S2 C13 -171.46(5) no
C27 Sn S2 C13 -102.04(7) no
C28 Sn S2 C13 120.38(7) no
S1 Sn S3 C26 -170.40(5) no
S2 Sn S3 C26 -174.50(5) no
S4 Sn S3 C26 6.13(5) no
C27 Sn S3 C26 -68.94(8) no
C28 Sn S3 C26 82.24(8) no
S1 Sn S4 C26 -0.07(6) no
S2 Sn S4 C26 174.28(5) no
S3 Sn S4 C26 -6.38(5) no
C27 Sn S4 C26 104.68(7) no
C28 Sn S4 C26 -118.52(7) no
Sn S1 C13 S2 8.94(9) no
Sn S1 C13 N1 -170.60(11) no
Sn S2 C13 S1 -7.62(8) no
Sn S2 C13 N1 171.90(13) no
Sn S3 C26 S4 -11.09(9) no
Sn S3 C26 N2 169.25(12) no
Sn S4 C26 S3 9.49(8) no
Sn S4 C26 N2 -170.87(14) no
C11 N1 C10 C9 -56.46(18) no
C13 N1 C10 C9 130.19(16) no
C10 N1 C11 C12 58.24(19) no
C13 N1 C11 C12 -128.46(17) no
C10 N1 C13 S1 -176.74(12) no
C10 N1 C13 S2 3.8(2) no
C11 N1 C13 S1 10.7(2) no
C11 N1 C13 S2 -168.87(12) no
C24 N2 C23 C22 -58.28(17) no
C26 N2 C23 C22 125.41(16) no
C23 N2 C24 C25 59.00(17) no
C26 N2 C24 C25 -124.62(16) no
C23 N2 C26 S3 -2.1(2) no
C23 N2 C26 S4 178.30(12) no
C24 N2 C26 S3 -177.99(12) no
C24 N2 C26 S4 2.4(2) no
C6 C1 C2 C3 0.8(3) no
C2 C1 C6 C5 -0.4(3) no
C2 C1 C6 C7 178.65(18) no
C1 C2 C3 C4 -0.5(3) no
C2 C3 C4 C5 -0.2(3) no
C3 C4 C5 C6 0.6(3) no
C4 C5 C6 C1 -0.3(3) no
C4 C5 C6 C7 -179.34(18) no
C1 C6 C7 C8 -68.5(2) no
C5 C6 C7 C8 110.53(19) no
C6 C7 C8 C9 -59.4(2) no
C6 C7 C8 C12 177.94(15) no
C7 C8 C9 C10 -176.92(15) no
C12 C8 C9 C10 -53.29(19) no
C7 C8 C12 C11 178.86(15) no
C9 C8 C12 C11 53.93(18) no
C8 C9 C10 N1 54.50(19) no
N1 C11 C12 C8 -56.9(2) no
C19 C14 C15 C16 -0.6(3) no
C15 C14 C19 C18 -0.4(3) no
C15 C14 C19 C20 177.23(18) no
C14 C15 C16 C17 1.3(3) no
C15 C16 C17 C18 -0.9(3) no
C16 C17 C18 C19 -0.2(3) no
C17 C18 C19 C14 0.8(3) no
C17 C18 C19 C20 -176.87(19) no
C14 C19 C20 C21 -88.0(2) no
C18 C19 C20 C21 89.6(2) no
C19 C20 C21 C22 -57.05(19) no
C19 C20 C21 C25 -179.91(13) no
C20 C21 C22 C23 -174.71(13) no
C25 C21 C22 C23 -51.41(18) no
C20 C21 C25 C24 176.91(14) no
C22 C21 C25 C24 52.58(18) no
C21 C22 C23 N2 54.40(17) no
N2 C24 C25 C21 -56.34(18) no
